data_8102366
loop_
_publ_author_name
'Hans-Lothar Keller'
'Daniel Gr\"uner'
'Thorsten Oldag'

_publ_section_title
;
 Crystal structure of tris((2-hydroxyethoxy)ethan-2-ol)gadolinium
 trichloride, [Gd(C4H10O3)3]Cl3
;
_journal_issue 1
_journal_name_full 'Zeitschrift f\"ur Kristallographie - New Crystal Structures'
_journal_page_first 31
_journal_volume 224
_journal_year 2009
_chemical_compound_source 'synthesis as described'
_chemical_formula_moiety 'C12 H30 Cl3 Gd O9'
_chemical_formula_sum 'C12 H30 Cl3 Gd O9'
_chemical_formula_weight 581.96
_space_group_IT_number 14
_symmetry_space_group_name_Hall '-P 2yn'
_symmetry_space_group_name_H-M 'P 1 21/n 1'
_audit_creation_date 2006-01-25
_audit_creation_method 'WinGX routine CIF_UPDATE'
_cell_angle_alpha 90
_cell_angle_beta 92.1980(4)
_cell_angle_gamma 90
_cell_formula_units_Z 4
_cell_length_a 10.52910(10)
_cell_length_b 13.06620(10)
_cell_length_c 15.7658(2)
_cell_measurement_reflns_used 65820
_cell_measurement_temperature 193(2)
_cell_measurement_theta_max 35.01
_cell_measurement_theta_min 3.02
_cell_volume 2167.39(4)
_computing_structure_refinement 'SHELXL-97 (Sheldrick, 1997)'
_computing_structure_solution 'SHELXS-97 (Sheldrick, 1990)'
_diffrn_measured_fraction_theta_full 0.993
_diffrn_measured_fraction_theta_max 0.993
_diffrn_radiation_type MoK\a
_diffrn_radiation_wavelength 0.71073
_diffrn_radiation_wavelength_id x1
_diffrn_reflns_av_R_equivalents 0.0385
_diffrn_reflns_limit_h_max 16
_diffrn_reflns_limit_h_min -16
_diffrn_reflns_limit_k_max 21
_diffrn_reflns_limit_k_min -21
_diffrn_reflns_limit_l_max 25
_diffrn_reflns_limit_l_min -25
_diffrn_reflns_number 65820
_diffrn_reflns_theta_full 35.01
_diffrn_reflns_theta_max 35.01
_diffrn_reflns_theta_min 3.02
_exptl_absorpt_coefficient_mu 3.467
_exptl_absorpt_correction_T_max 0.7231
_exptl_absorpt_correction_T_min 0.4778
_exptl_absorpt_correction_type numerical
_exptl_absorpt_process_details 'SADABS (Sheldrick, 1996)'
_exptl_crystal_colour colourless
_exptl_crystal_density_diffrn 1.783
_exptl_crystal_density_method 'not measured'
_exptl_crystal_description fragment
_exptl_crystal_F_000 1156
_exptl_crystal_id 1
_exptl_crystal_size_max 0.25
_exptl_crystal_size_mid 0.15
_exptl_crystal_size_min 0.1
_refine_diff_density_max 0.957
_refine_diff_density_min -0.882
_refine_ls_extinction_method none
_refine_ls_goodness_of_fit_ref 1.009
_refine_ls_hydrogen_treatment mixed
_refine_ls_matrix_type full
_refine_ls_number_parameters 351
_refine_ls_number_reflns 9476
_refine_ls_number_restraints 0
_refine_ls_restrained_S_all 1.009
_refine_ls_R_factor_gt 0.0223
_refine_ls_shift/su_max 0.001
_refine_ls_structure_factor_coef Fsqd
_refine_ls_weighting_details 'calc w=1/[\s^2^(Fo^2^)+(0.0197P)^2^+0.9226P] where P=(Fo^2^+2Fc^2^)/3'
_refine_ls_weighting_scheme calc
_refine_ls_wR_factor_ref 0.0483
_reflns_number_gt 7327
_reflns_number_total 9476
_reflns_threshold_expression >2sigma(I)
_cod_data_source_file 1267-2446.cff
_cod_data_source_block global
_cod_original_sg_symbol_H-M P2(1)/n
_cod_database_code 8102366

loop_
_symmetry_equiv_pos_as_xyz
'x, y, z'
'-x+1/2, y+1/2, -z+1/2'
'-x, -y, -z'
'x-1/2, -y-1/2, z-1/2'

loop_
_atom_site_label
_atom_site_type_symbol
_atom_site_fract_x
_atom_site_fract_y
_atom_site_fract_z
_atom_site_U_iso_or_equiv
_atom_site_adp_type
_atom_site_occupancy
_atom_site_calc_flag
_atom_site_refinement_flags
_atom_site_disorder_group
_atom_site_disorder_assembly
Gd1 Gd 0.495778(6) 0.240207(5) 0.250281(5) 0.01442(2) Uani 1 d . . .
Cl1 Cl 0.25924(4) 0.38968(3) -0.00188(2) 0.02893(9) Uani 1 d . . .
Cl2 Cl 0.39732(4) 0.89048(3) 0.16257(3) 0.03074(9) Uani 1 d . . .
Cl3 Cl 0.88651(4) 0.08263(3) 0.14759(3) 0.03122(9) Uani 1 d . . .
O1 O 0.27039(12) 0.24107(10) 0.25675(9) 0.0286(3) Uani 1 d . . .
H1 H 0.231(2) 0.2830(19) 0.2785(15) 0.044(7) Uiso 1 d . . .
O2 O 0.44188(12) 0.37241(9) 0.14889(8) 0.0271(3) Uani 1 d . . .
H2 H 0.393(2) 0.3734(18) 0.1131(15) 0.043(7) Uiso 1 d . . .
O3 O 0.66454(10) 0.36693(8) 0.22461(7) 0.0219(2) Uani 1 d . . .
O4 O 0.44584(11) 0.19416(8) 0.40057(7) 0.0241(2) Uani 1 d . . .
O5 O 0.47535(12) 0.06084(9) 0.28013(8) 0.0250(2) Uani 1 d . . .
H5 H 0.452(2) 0.0253(18) 0.2490(14) 0.038(7) Uiso 1 d . . .
O6 O 0.47182(12) 0.38234(9) 0.34589(7) 0.0234(2) Uani 1 d . . .
H6 H 0.512(2) 0.4333(18) 0.3411(15) 0.041(7) Uiso 1 d . . .
O7 O 0.69403(11) 0.21277(10) 0.32928(8) 0.0242(2) Uani 1 d . . .
H7 H 0.700(2) 0.1842(18) 0.3713(14) 0.035(6) Uiso 1 d . . .
O8 O 0.37872(11) 0.15656(10) 0.13042(8) 0.0269(2) Uani 1 d . . .
O9 O 0.62500(12) 0.16977(10) 0.14163(8) 0.0256(2) Uani 1 d . . .
H9 H 0.700(2) 0.1484(17) 0.1484(15) 0.043(7) Uiso 1 d . . .
C1 C 0.3937(2) 0.09507(14) 0.41544(12) 0.0304(4) Uani 1 d . . .
H1A H 0.302(2) 0.0986(18) 0.3933(15) 0.047(7) Uiso 1 d . . .
H1B H 0.400(2) 0.0787(17) 0.4764(15) 0.039(6) Uiso 1 d . . .
C2 C 0.51812(18) 0.46278(14) 0.14106(13) 0.0290(4) Uani 1 d . . .
H2A H 0.4990(19) 0.5070(15) 0.1825(13) 0.028(5) Uiso 1 d . . .
H2B H 0.5011(19) 0.4915(16) 0.0856(14) 0.034(6) Uiso 1 d . . .
C3 C 0.4663(2) 0.02024(14) 0.36422(12) 0.0325(4) Uani 1 d . . .
H3A H 0.559(2) 0.0146(19) 0.3905(15) 0.056(7) Uiso 1 d . . .
H3B H 0.411(2) -0.0439(17) 0.3619(13) 0.039(6) Uiso 1 d . . .
C4 C 0.24331(17) 0.15328(16) 0.12532(13) 0.0308(4) Uani 1 d . . .
H4A H 0.211(2) 0.0951(18) 0.1003(14) 0.046(7) Uiso 1 d . . .
H4B H 0.215(3) 0.216(2) 0.0911(18) 0.071(9) Uiso 1 d . . .
C5 C 0.44188(19) 0.13708(17) 0.05382(11) 0.0321(4) Uani 1 d . . .
H5A H 0.437(3) 0.202(2) 0.0206(18) 0.072(9) Uiso 1 d . . .
H5B H 0.399(2) 0.0943(17) 0.0171(15) 0.044(6) Uiso 1 d . . .
C6A C 0.5735(2) 0.10488(19) 0.07498(14) 0.0270(7) Uani 0.798(8) d P . .
C6B C 0.5742(9) 0.1663(9) 0.0576(6) 0.030(3) Uiso 0.202(8) d P . .
H6A H 0.567(2) 0.032(2) 0.0953(16) 0.064(8) Uiso 1 d . . .
H6B H 0.630(2) 0.1131(18) 0.0236(15) 0.043(6) Uiso 1 d . . .
C7 C 0.65464(18) 0.43158(16) 0.15113(13) 0.0319(4) Uani 1 d . . .
H7A H 0.684(2) 0.3912(16) 0.1026(14) 0.035(6) Uiso 1 d . . .
H7B H 0.711(2) 0.4910(18) 0.1606(14) 0.050(7) Uiso 1 d . . .
C8 C 0.79345(17) 0.34231(16) 0.24973(13) 0.0317(4) Uani 1 d . . .
H8A H 0.845(2) 0.4050(17) 0.2557(14) 0.040(6) Uiso 1 d . . .
H8B H 0.8277(18) 0.2944(15) 0.2061(12) 0.024(5) Uiso 1 d . . .
C9 C 0.3928(2) 0.27278(14) 0.45135(12) 0.0331(4) Uani 1 d . . .
H9A H 0.404(2) 0.2538(15) 0.5123(15) 0.036(6) Uiso 1 d . . .
H9B H 0.296(2) 0.2818(18) 0.4338(16) 0.051(7) Uiso 1 d . . .
C10 C 0.78964(18) 0.29194(17) 0.33480(13) 0.0350(4) Uani 1 d . . .
H10A H 0.873(2) 0.2617(16) 0.3469(16) 0.044(7) Uiso 1 d . . .
H10B H 0.762(2) 0.3430(17) 0.3799(14) 0.038(6) Uiso 1 d . . .
C11 C 0.4621(2) 0.36907(15) 0.43570(12) 0.0362(5) Uani 1 d . . .
H11A H 0.423(2) 0.4269(19) 0.4610(15) 0.048(7) Uiso 1 d . . .
H11B H 0.550(2) 0.3589(18) 0.4660(16) 0.053(7) Uiso 1 d . . .
C12A C 0.1970(2) 0.16438(19) 0.21326(16) 0.0292(7) Uiso 0.775(7) d P . .
C12B C 0.1824(9) 0.2215(7) 0.1803(6) 0.034(3) Uiso 0.225(7) d P . .
H12A H 0.107(2) 0.1881(17) 0.2111(14) 0.038(6) Uiso 1 d . . .
H12B H 0.209(2) 0.100(2) 0.2424(17) 0.063(8) Uiso 1 d . . .

loop_
_atom_site_aniso_label
_atom_site_aniso_U_11
_atom_site_aniso_U_22
_atom_site_aniso_U_33
_atom_site_aniso_U_23
_atom_site_aniso_U_13
_atom_site_aniso_U_12
Gd1 0.01574(3) 0.01604(3) 0.01134(3) -0.00004(3) -0.00120(2) -0.00084(3)
Cl1 0.0385(2) 0.0284(2) 0.01902(18) -0.00077(14) -0.00945(16) 0.00327(15)
Cl2 0.0311(2) 0.0316(2) 0.0296(2) -0.00453(16) 0.00158(16) -0.01160(16)
Cl3 0.0303(2) 0.0300(2) 0.0337(2) 0.00583(17) 0.00465(17) 0.00968(16)
O1 0.0198(5) 0.0330(7) 0.0328(7) -0.0099(5) 0.0005(5) 0.0019(5)
O2 0.0304(6) 0.0268(6) 0.0230(6) 0.0078(5) -0.0117(5) -0.0054(5)
O3 0.0214(5) 0.0258(6) 0.0183(5) 0.0061(4) -0.0019(4) -0.0045(4)
O4 0.0344(6) 0.0201(5) 0.0183(5) 0.0007(4) 0.0065(5) -0.0031(4)
O5 0.0386(7) 0.0197(6) 0.0166(6) 0.0000(4) -0.0006(5) -0.0023(5)
O6 0.0319(6) 0.0204(5) 0.0182(6) -0.0026(4) 0.0032(4) -0.0059(5)
O7 0.0212(5) 0.0301(6) 0.0208(6) 0.0079(5) -0.0046(4) -0.0037(4)
O8 0.0229(6) 0.0357(7) 0.0218(6) -0.0090(5) -0.0029(4) -0.0028(5)
O9 0.0239(6) 0.0325(6) 0.0205(6) -0.0064(5) 0.0002(4) 0.0043(5)
C1 0.0437(11) 0.0238(9) 0.0244(9) 0.0049(7) 0.0107(8) -0.0052(7)
C2 0.0356(9) 0.0239(8) 0.0268(9) 0.0086(7) -0.0074(7) -0.0033(7)
C3 0.0477(11) 0.0247(9) 0.0251(9) 0.0050(7) 0.0025(8) -0.0006(8)
C4 0.0233(8) 0.0349(10) 0.0334(10) -0.0038(8) -0.0109(7) -0.0044(7)
C5 0.0383(10) 0.0423(11) 0.0153(8) -0.0076(7) -0.0038(7) 0.0003(8)
C6A 0.0361(12) 0.0263(14) 0.0188(11) -0.0067(8) 0.0027(8) 0.0015(9)
C7 0.0318(9) 0.0349(10) 0.0289(10) 0.0148(8) -0.0006(7) -0.0062(7)
C8 0.0204(8) 0.0380(10) 0.0362(11) 0.0102(8) -0.0044(7) -0.0064(7)
C9 0.0529(12) 0.0263(8) 0.0209(9) -0.0023(7) 0.0128(8) -0.0007(8)
C10 0.0262(9) 0.0432(11) 0.0344(10) 0.0119(9) -0.0127(7) -0.0115(8)
C11 0.0626(14) 0.0277(9) 0.0188(8) -0.0048(7) 0.0059(9) -0.0083(9)

loop_
_atom_type_symbol
_atom_type_description
_atom_type_scat_dispersion_real
_atom_type_scat_dispersion_imag
_atom_type_scat_source
C C 0.0033 0.0016 'International Tables Vol C Tables 4.2.6.8 and 6.1.1.4'
H H 0 0 'International Tables Vol C Tables 4.2.6.8 and 6.1.1.4'
O O 0.0106 0.006 'International Tables Vol C Tables 4.2.6.8 and 6.1.1.4'
Cl Cl 0.1484 0.1585 'International Tables Vol C Tables 4.2.6.8 and 6.1.1.4'
Gd Gd -0.1653 3.9035 'International Tables Vol C Tables 4.2.6.8 and 6.1.1.4'

loop_
_geom_angle_atom_site_label_1
_geom_angle_atom_site_label_2
_geom_angle_atom_site_label_3
_geom_angle
_geom_angle_site_symmetry_1
_geom_angle_site_symmetry_3
_geom_angle_publ_flag
O1 Gd1 O5 84.22(4) . . ?
O1 Gd1 O2 79.33(5) . . ?
O5 Gd1 O2 144.09(4) . . ?
O1 Gd1 O9 128.56(4) . . ?
O5 Gd1 O9 79.86(4) . . ?
O2 Gd1 O9 85.82(5) . . ?
O1 Gd1 O6 80.86(4) . . ?
O5 Gd1 O6 128.08(4) . . ?
O2 Gd1 O6 80.49(4) . . ?
O9 Gd1 O6 144.46(4) . . ?
O1 Gd1 O7 145.29(5) . . ?
O5 Gd1 O7 80.58(4) . . ?
O2 Gd1 O7 128.75(4) . . ?
O9 Gd1 O7 79.03(4) . . ?
O6 Gd1 O7 84.32(4) . . ?
O1 Gd1 O8 64.27(4) . . ?
O5 Gd1 O8 70.88(4) . . ?
O2 Gd1 O8 73.23(4) . . ?
O9 Gd1 O8 64.30(4) . . ?
O6 Gd1 O8 139.26(4) . . ?
O7 Gd1 O8 136.41(4) . . ?
O1 Gd1 O3 136.70(4) . . ?
O5 Gd1 O3 139.08(4) . . ?
O2 Gd1 O3 64.11(4) . . ?
O9 Gd1 O3 73.19(4) . . ?
O6 Gd1 O3 71.32(4) . . ?
O7 Gd1 O3 64.64(4) . . ?
O8 Gd1 O3 120.75(4) . . ?
O1 Gd1 O4 73.52(4) . . ?
O5 Gd1 O4 63.85(4) . . ?
O2 Gd1 O4 138.04(4) . . ?
O9 Gd1 O4 136.13(4) . . ?
O6 Gd1 O4 64.24(4) . . ?
O7 Gd1 O4 71.77(4) . . ?
O8 Gd1 O4 119.84(4) . . ?
O3 Gd1 O4 119.40(4) . . ?
C12A O1 C12B 36.3(4) . . ?
C12A O1 Gd1 119.96(12) . . ?
C12B O1 Gd1 123.1(4) . . ?
C12A O1 H1 114.5(18) . . ?
C12B O1 H1 98.3(18) . . ?
Gd1 O1 H1 125.4(19) . . ?
C2 O2 Gd1 121.93(10) . . ?
C2 O2 H2 107.0(18) . . ?
Gd1 O2 H2 130.5(18) . . ?
C7 O3 C8 113.17(13) . . ?
C7 O3 Gd1 119.73(10) . . ?
C8 O3 Gd1 118.84(10) . . ?
C9 O4 C1 113.49(13) . . ?
C9 O4 Gd1 117.08(10) . . ?
C1 O4 Gd1 117.77(10) . . ?
C3 O5 Gd1 123.47(10) . . ?
C3 O5 H5 111.4(19) . . ?
Gd1 O5 H5 122.1(19) . . ?
C11 O6 Gd1 122.49(10) . . ?
C11 O6 H6 104.7(17) . . ?
Gd1 O6 H6 121.2(17) . . ?
C10 O7 Gd1 120.76(11) . . ?
C10 O7 H7 105.1(17) . . ?
Gd1 O7 H7 124.6(17) . . ?
C5 O8 C4 116.45(14) . . ?
C5 O8 Gd1 119.49(10) . . ?
C4 O8 Gd1 121.66(10) . . ?
C6B O9 C6A 34.6(4) . . ?
C6B O9 Gd1 118.4(4) . . ?
C6A O9 Gd1 122.43(11) . . ?
C6B O9 H9 115.4(17) . . ?
C6A O9 H9 102.8(16) . . ?
Gd1 O9 H9 126.2(16) . . ?
O4 C1 C3 107.19(14) . . ?
O4 C1 H1A 105.6(13) . . ?
C3 C1 H1A 110.1(13) . . ?
O4 C1 H1B 110.1(13) . . ?
C3 C1 H1B 111.4(13) . . ?
H1A C1 H1B 112.3(18) . . ?
O2 C2 C7 107.74(15) . . ?
O2 C2 H2A 108.9(13) . . ?
C7 C2 H2A 109.8(13) . . ?
O2 C2 H2B 108.3(12) . . ?
C7 C2 H2B 110.3(12) . . ?
H2A C2 H2B 111.7(17) . . ?
O5 C3 C1 108.08(15) . . ?
O5 C3 H3A 107.3(13) . . ?
C1 C3 H3A 108.7(14) . . ?
O5 C3 H3B 109.2(12) . . ?
C1 C3 H3B 104.5(12) . . ?
H3A C3 H3B 118.7(18) . . ?
C12B C4 O8 115.0(4) . . ?
C12B C4 C12A 36.7(4) . . ?
O8 C4 C12A 107.82(16) . . ?
C12B C4 H4A 128.3(15) . . ?
O8 C4 H4A 113.6(14) . . ?
C12A C4 H4A 110.7(14) . . ?
C12B C4 H4B 71.6(16) . . ?
O8 C4 H4B 106.2(16) . . ?
C12A C4 H4B 108.1(16) . . ?
H4A C4 H4B 110(2) . . ?
O8 C5 C6B 113.5(4) . . ?
O8 C5 C6A 108.94(15) . . ?
C6B C5 C6A 33.8(4) . . ?
O8 C5 H5A 106.1(16) . . ?
C6B C5 H5A 80.3(17) . . ?
C6A C5 H5A 113.2(16) . . ?
O8 C5 H5B 114.4(14) . . ?
C6B C5 H5B 129.8(15) . . ?
C6A C5 H5B 113.9(14) . . ?
H5A C5 H5B 100(2) . . ?
C6B C6A O9 70.8(7) . . ?
C6B C6A C5 71.1(7) . . ?
O9 C6A C5 108.76(17) . . ?
C6B C6A H6A 176.4(16) . . ?
O9 C6A H6A 110.8(15) . . ?
C5 C6A H6A 105.3(15) . . ?
C6B C6A H6B 68.5(13) . . ?
O9 C6A H6B 107.5(13) . . ?
C5 C6A H6B 110.9(13) . . ?
H6A C6A H6B 113.5(19) . . ?
C6A C6B O9 74.6(7) . . ?
C6A C6B C5 75.1(7) . . ?
O9 C6B C5 112.2(7) . . ?
C6A C6B H6B 63.7(14) . . ?
O9 C6B H6B 107.3(15) . . ?
C5 C6B H6B 110.7(15) . . ?
O3 C7 C2 106.60(14) . . ?
O3 C7 H7A 107.2(13) . . ?
C2 C7 H7A 113.2(13) . . ?
O3 C7 H7B 108.5(14) . . ?
C2 C7 H7B 111.7(14) . . ?
H7A C7 H7B 109.4(18) . . ?
O3 C8 C10 106.76(15) . . ?
O3 C8 H8A 110.8(13) . . ?
C10 C8 H8A 108.3(13) . . ?
O3 C8 H8B 108.1(11) . . ?
C10 C8 H8B 111.2(11) . . ?
H8A C8 H8B 111.6(17) . . ?
O4 C9 C11 108.20(15) . . ?
O4 C9 H9A 109.2(12) . . ?
C11 C9 H9A 109.5(12) . . ?
O4 C9 H9B 109.1(14) . . ?
C11 C9 H9B 109.8(13) . . ?
H9A C9 H9B 111.0(18) . . ?
O7 C10 C8 107.69(15) . . ?
O7 C10 H10A 110.0(13) . . ?
C8 C10 H10A 107.4(15) . . ?
O7 C10 H10B 106.8(13) . . ?
C8 C10 H10B 110.7(12) . . ?
H10A C10 H10B 114.1(19) . . ?
O6 C11 C9 108.78(15) . . ?
O6 C11 H11A 111.4(15) . . ?
C9 C11 H11A 112.4(15) . . ?
O6 C11 H11B 112.0(14) . . ?
C9 C11 H11B 104.6(14) . . ?
H11A C11 H11B 107.5(19) . . ?
C12B C12A O1 77.1(6) . . ?
C12B C12A C4 66.9(6) . . ?
O1 C12A C4 108.93(18) . . ?
C12B C12A H12A 65.8(13) . . ?
O1 C12A H12A 107.2(13) . . ?
C4 C12A H12A 110.0(13) . . ?
C12B C12A H12B 173.6(17) . . ?
O1 C12A H12B 108.9(16) . . ?
C4 C12A H12B 108.5(16) . . ?
H12A C12A H12B 113(2) . . ?
C12A C12B C4 76.4(7) . . ?
C12A C12B O1 66.6(6) . . ?
C4 C12B O1 108.4(6) . . ?
C12A C12B H4B 117.8(15) . . ?
C4 C12B H4B 41.7(12) . . ?
O1 C12B H4B 128.0(13) . . ?
C12A C12B H12A 60.8(14) . . ?
C4 C12B H12A 113.2(15) . . ?
O1 C12B H12A 98.9(14) . . ?
H4B C12B H12A 129.7(18) . . ?

loop_
_geom_bond_atom_site_label_1
_geom_bond_atom_site_label_2
_geom_bond_distance
_geom_bond_site_symmetry_2
_geom_bond_publ_flag
Gd1 O1 2.3793(12) . ?
Gd1 O5 2.4017(12) . ?
Gd1 O2 2.4066(12) . ?
Gd1 O9 2.4107(12) . ?
Gd1 O6 2.4112(12) . ?
Gd1 O7 2.4161(12) . ?
Gd1 O8 2.4710(11) . ?
Gd1 O3 2.4735(11) . ?
Gd1 O4 2.5196(11) . ?
O1 C12A 1.425(3) . ?
O1 C12B 1.513(10) . ?
O1 H1 0.78(2) . ?
O2 C2 1.436(2) . ?
O2 H2 0.75(2) . ?
O3 C7 1.434(2) . ?
O3 C8 1.436(2) . ?
O4 C9 1.429(2) . ?
O4 C1 1.429(2) . ?
O5 C3 1.434(2) . ?
O5 H5 0.71(2) . ?
O6 C11 1.434(2) . ?
O6 H6 0.79(2) . ?
O7 C10 1.444(2) . ?
O7 H7 0.76(2) . ?
O8 C5 1.424(2) . ?
O8 C4 1.426(2) . ?
O9 C6B 1.410(10) . ?
O9 C6A 1.440(2) . ?
O9 H9 0.84(2) . ?
C1 C3 1.497(3) . ?
C1 H1A 1.01(2) . ?
C1 H1B 0.98(2) . ?
C2 C7 1.497(3) . ?
C2 H2A 0.90(2) . ?
C2 H2B 0.96(2) . ?
C3 H3A 1.05(2) . ?
C3 H3B 1.02(2) . ?
C4 C12B 1.415(9) . ?
C4 C12A 1.494(3) . ?
C4 H4A 0.91(2) . ?
C4 H4B 1.02(3) . ?
C5 C6B 1.443(10) . ?
C5 C6A 1.474(3) . ?
C5 H5A 0.99(3) . ?
C5 H5B 0.91(2) . ?
C6A C6B 0.849(11) . ?
C6A H6A 1.01(3) . ?
C6A H6B 1.03(2) . ?
C6B H6B 1.07(2) . ?
C7 H7A 0.99(2) . ?
C7 H7B 0.98(2) . ?
C8 C10 1.496(3) . ?
C8 H8A 0.99(2) . ?
C8 H8B 1.01(2) . ?
C9 C11 1.479(3) . ?
C9 H9A 0.99(2) . ?
C9 H9B 1.05(2) . ?
C10 H10A 0.97(2) . ?
C10 H10B 1.03(2) . ?
C11 H11A 0.95(2) . ?
C11 H11B 1.04(3) . ?
C12A C12B 0.919(10) . ?
C12A H12A 1.00(2) . ?
C12A H12B 0.96(3) . ?
C12B H4B 1.46(3) . ?
C12B H12A 1.04(2) . ?
